data_1573925
loop_
_publ_author_name
'Khan, Sultana Shakila'
'Howlader, Md. Belayet Hossain'
'Sheikh, Md. Chanmiya'
'Miyatake, Ryuta'
'Zangrando, Ennio'

_publ_section_title
;
 Bis{4-(allyloxy)-N&#x2032;-[4-(octyloxy)benzylidene]benzohydrazidato}nickel(II)
;
_journal_coeditor_code BX4033
_journal_issue 2
_journal_name_full IUCrData
_journal_page_first x250120
_journal_paper_doi 10.1107/S2414314625001208
_journal_volume 10
_journal_year 2025
_chemical_formula_iupac '[Ni (C25 H31 N2 O3)2]'
_chemical_formula_moiety 'C50 H62 N4 Ni O6'
_chemical_formula_sum 'C50 H62 N4 Ni O6'
_chemical_formula_weight 873.74
_chemical_name_common Bis{4-(allyloxy)-<i>N</i>'-[4-(octyloxy)benzylidene]benzohydrazidato}nickel(II)
_chemical_name_systematic
Bis(<i>N</i>'-{[4-(octyloxy)phenyl]methylidene}-4-(prop-2-en-1-yloxy)benzohydrazidato)nickel(II)
_space_group_crystal_system triclinic
_space_group_IT_number 2
_space_group_name_Hall '-P 1'
_space_group_name_H-M_alt 'P -1'
_atom_sites_solution_hydrogens geom
_audit_creation_method SHELXL-2019/2
_cell_angle_alpha 86.599(6)
_cell_angle_beta 83.723(6)
_cell_angle_gamma 82.426(6)
_cell_formula_units_Z 1
_cell_length_a 5.5532(3)
_cell_length_b 12.0594(5)
_cell_length_c 17.0230(8)
_cell_measurement_reflns_used 8635
_cell_measurement_temperature 173(2)
_cell_measurement_theta_max 27.46
_cell_measurement_theta_min 2.04
_cell_volume 1122.11(10)
_computing_cell_refinement
;
RAPID-AUTO (Rigaku, 2010)
;
_computing_data_collection
;
RAPID-AUTO (Rigaku, 2010)
;
_computing_data_reduction
;
RAPID-AUTO (Rigaku, 2010)
;
_computing_molecular_graphics
;
CrystalStructure (Rigaku, 2019
;
_computing_structure_refinement
;
<i>SHELXL2019/2</i> (Sheldrick, 2015b)
;
_computing_structure_solution
;
<i>SHELXT2014/5</i> (Sheldrick, 2015a)
;
_diffrn_ambient_temperature 173(2)
_diffrn_measured_fraction_theta_full 0.996
_diffrn_measured_fraction_theta_max 0.995
_diffrn_measurement_device_type 'Rigaku R-AXIS RAPID'
_diffrn_measurement_method \w
_diffrn_radiation_type MoK\a
_diffrn_radiation_wavelength 0.71075
_diffrn_reflns_av_R_equivalents 0.0333
_diffrn_reflns_av_unetI/netI 0.0489
_diffrn_reflns_limit_h_max 6
_diffrn_reflns_limit_h_min -7
_diffrn_reflns_limit_k_max 15
_diffrn_reflns_limit_k_min -15
_diffrn_reflns_limit_l_max 22
_diffrn_reflns_limit_l_min -22
_diffrn_reflns_number 10908
_diffrn_reflns_theta_full 25.242
_diffrn_reflns_theta_max 27.459
_diffrn_reflns_theta_min 2.889
_exptl_absorpt_coefficient_mu 0.486
_exptl_absorpt_correction_T_max 0.990
_exptl_absorpt_correction_T_min 0.840
_exptl_absorpt_correction_type multi-scan
_exptl_absorpt_process_details
;
(ABSCOR; Rigaku, 1995)
;
_exptl_crystal_colour orange
_exptl_crystal_density_diffrn 1.293
_exptl_crystal_description platelet
_exptl_crystal_F_000 466
_exptl_crystal_size_max 0.140
_exptl_crystal_size_mid 0.070
_exptl_crystal_size_min 0.020
_refine_diff_density_max 0.389
_refine_diff_density_min -0.261
_refine_ls_extinction_method none
_refine_ls_goodness_of_fit_ref 1.018
_refine_ls_hydrogen_treatment constr
_refine_ls_matrix_type full
_refine_ls_number_parameters 278
_refine_ls_number_reflns 5100
_refine_ls_number_restraints 0
_refine_ls_restrained_S_all 1.018
_refine_ls_R_factor_all 0.0661
_refine_ls_R_factor_gt 0.0441
_refine_ls_shift/su_max 0.000
_refine_ls_shift/su_mean 0.000
_refine_ls_structure_factor_coef Fsqd
_refine_ls_weighting_details 'w=1/[\s^2^(Fo^2^)+(0.0373P)^2^+0.4947P] where P=(Fo^2^+2Fc^2^)/3'
_refine_ls_weighting_scheme calc
_refine_ls_wR_factor_gt 0.0871
_refine_ls_wR_factor_ref 0.0944
_reflns_number_gt 4014
_reflns_number_total 5100
_reflns_threshold_expression 'I > 2\s(I)'
_cod_data_source_file bx4033.cif
_cod_data_source_block I
_cod_original_cell_volume 1122.13(9)
_cod_database_code 1573925
_shelx_space_group_comment
;
The symmetry employed for this shelxl refinement is uniquely defined
by the following loop, which should always be used as a source of
symmetry information in preference to the above space-group names.
They are only intended as comments.
;
_shelx_estimated_absorpt_t_min 0.935
_shelx_estimated_absorpt_t_max 0.990

loop_
_space_group_symop_operation_xyz
'x, y, z'
'-x, -y, -z'

loop_
_atom_site_type_symbol
_atom_site_label
_atom_site_fract_x
_atom_site_fract_y
_atom_site_fract_z
_atom_site_U_iso_or_equiv
_atom_site_adp_type
_atom_site_calc_flag
_atom_site_occupancy
_atom_site_disorder_assembly
_atom_site_disorder_group
Ni Ni1 1.000000 0.500000 1.000000 0.02555(11) Uani d 1 . .
O O2 1.3156(2) 0.39178(11) 0.51487(7) 0.0272(3) Uani d 1 . .
O O1 0.7075(2) 0.58957(11) 0.99238(7) 0.0313(3) Uani d 1 . .
O O3 -0.1756(3) 0.88993(14) 0.84389(9) 0.0459(4) Uani d 1 . .
N N1 0.9936(3) 0.48735(14) 0.89141(9) 0.0289(4) Uani d 1 . .
N N2 0.7837(3) 0.54396(14) 0.86172(9) 0.0305(4) Uani d 1 . .
C C1 0.9657(5) -0.1354(2) 0.30337(15) 0.0539(7) Uani d 1 . .
H H1A 0.924174 -0.061646 0.277505 0.065 Uiso calc 1 . .
H H1B 0.836194 -0.181922 0.298985 0.065 Uiso calc 1 . .
H H1C 1.120435 -0.171450 0.277660 0.065 Uiso calc 1 . .
C C2 0.9909(4) -0.12196(17) 0.38963(13) 0.0377(5) Uani d 1 . .
H H2A 1.016646 -0.197144 0.416317 0.045 Uiso calc 1 . .
H H2B 0.836226 -0.082433 0.414423 0.045 Uiso calc 1 . .
C C3 1.1995(4) -0.05776(16) 0.40339(12) 0.0348(5) Uani d 1 . .
H H3A 1.351869 -0.093339 0.374511 0.042 Uiso calc 1 . .
H H3B 1.221544 -0.063783 0.460479 0.042 Uiso calc 1 . .
C C4 1.1605(4) 0.06573(16) 0.37706(12) 0.0315(4) Uani d 1 . .
H H4A 1.144580 0.071857 0.319556 0.038 Uiso calc 1 . .
H H4B 1.005242 0.100830 0.404511 0.038 Uiso calc 1 . .
C C5 1.3653(4) 0.13003(16) 0.39362(12) 0.0323(4) Uani d 1 . .
H H5A 1.516692 0.101308 0.360912 0.039 Uiso calc 1 . .
H H5B 1.395144 0.116517 0.449873 0.039 Uiso calc 1 . .
C C6 1.3093(4) 0.25547(15) 0.37622(11) 0.0279(4) Uani d 1 . .
H H6A 1.156858 0.283582 0.408611 0.033 Uiso calc 1 . .
H H6B 1.279765 0.268496 0.319913 0.033 Uiso calc 1 . .
C C7 1.5106(4) 0.32294(16) 0.39263(10) 0.0276(4) Uani d 1 . .
H H7A 1.667812 0.288387 0.366078 0.033 Uiso calc 1 . .
H H7B 1.476372 0.399690 0.369053 0.033 Uiso calc 1 . .
C C8 1.5370(3) 0.33040(16) 0.47970(10) 0.0263(4) Uani d 1 . .
H H8A 1.562562 0.254437 0.505230 0.032 Uiso calc 1 . .
H H8B 1.678896 0.369471 0.486457 0.032 Uiso calc 1 . .
C C9 1.2890(3) 0.40152(14) 0.59504(10) 0.0224(4) Uani d 1 . .
C C10 1.0664(3) 0.45783(16) 0.62585(10) 0.0256(4) Uani d 1 . .
H H10 0.947015 0.486275 0.591372 0.031 Uiso calc 1 . .
C C11 1.0180(3) 0.47257(16) 0.70626(10) 0.0262(4) Uani d 1 . .
H H11 0.865513 0.510709 0.726758 0.031 Uiso calc 1 . .
C C12 1.1944(3) 0.43120(15) 0.75792(10) 0.0237(4) Uani d 1 . .
C C13 1.4157(3) 0.37686(15) 0.72535(10) 0.0256(4) Uani d 1 . .
H H13 1.536885 0.349306 0.759374 0.031 Uiso calc 1 . .
C C14 1.4657(3) 0.36145(15) 0.64485(10) 0.0246(4) Uani d 1 . .
H H14 1.618655 0.323997 0.624127 0.030 Uiso calc 1 . .
C C15 1.1673(4) 0.44005(16) 0.84378(10) 0.0281(4) Uani d 1 . .
H H15 1.303146 0.404296 0.869019 0.034 Uiso calc 1 . .
C C16 0.6494(4) 0.59609(17) 0.92044(11) 0.0291(4) Uani d 1 . .
C C17 0.4257(4) 0.67020(17) 0.90249(11) 0.0294(4) Uani d 1 . .
C C18 0.2732(4) 0.72326(18) 0.96231(11) 0.0334(5) Uani d 1 . .
H H18 0.308620 0.708848 1.015579 0.040 Uiso calc 1 . .
C C19 0.0678(4) 0.79769(18) 0.94600(12) 0.0367(5) Uani d 1 . .
H H19 -0.034176 0.834476 0.987607 0.044 Uiso calc 1 . .
C C20 0.0150(4) 0.81708(18) 0.86844(12) 0.0361(5) Uani d 1 . .
C C21 0.1636(4) 0.76076(19) 0.80798(12) 0.0399(5) Uani d 1 . .
H H21 0.124748 0.772476 0.754906 0.048 Uiso calc 1 . .
C C22 0.3656(4) 0.68858(18) 0.82496(11) 0.0352(5) Uani d 1 . .
H H22 0.465618 0.650708 0.783432 0.042 Uiso calc 1 . .
C C23 -0.3349(4) 0.9511(2) 0.90235(14) 0.0443(5) Uani d 1 . .
H H23A -0.243037 0.999510 0.929629 0.053 Uiso calc 1 . .
H H23B -0.408270 0.898833 0.942242 0.053 Uiso calc 1 . .
C C24 -0.5296(5) 1.0207(2) 0.86110(15) 0.0498(6) Uani d 1 . .
H H24 -0.606909 0.985027 0.824224 0.060 Uiso calc 1 . .
C C25 -0.6015(6) 1.1256(2) 0.87151(16) 0.0678(8) Uani d 1 . .
H H25A -0.528832 1.164291 0.907875 0.081 Uiso calc 1 . .
H H25B -0.727128 1.164038 0.842807 0.081 Uiso calc 1 . .

loop_
_atom_site_aniso_label
_atom_site_aniso_U_11
_atom_site_aniso_U_22
_atom_site_aniso_U_33
_atom_site_aniso_U_12
_atom_site_aniso_U_13
_atom_site_aniso_U_23
Ni1 0.0277(2) 0.0329(2) 0.01594(16) -0.00290(15) -0.00241(13) -0.00230(14)
O2 0.0301(7) 0.0322(7) 0.0180(6) 0.0033(6) -0.0029(5) -0.0045(5)
O1 0.0323(8) 0.0399(8) 0.0221(6) -0.0045(6) -0.0045(5) -0.0012(6)
O3 0.0411(9) 0.0540(10) 0.0380(8) 0.0101(8) -0.0050(7) 0.0018(7)
N1 0.0307(9) 0.0336(9) 0.0222(7) -0.0033(7) -0.0020(6) -0.0025(7)
N2 0.0291(9) 0.0388(9) 0.0229(8) -0.0003(7) -0.0041(7) -0.0026(7)
C1 0.0678(18) 0.0453(14) 0.0559(15) -0.0210(13) -0.0212(13) -0.0040(12)
C2 0.0370(12) 0.0282(11) 0.0485(12) -0.0054(9) -0.0053(10) -0.0006(9)
C3 0.0386(12) 0.0266(10) 0.0400(11) -0.0033(9) -0.0100(9) 0.0001(9)
C4 0.0338(11) 0.0254(10) 0.0369(10) -0.0034(8) -0.0109(9) -0.0009(8)
C5 0.0340(11) 0.0276(10) 0.0363(10) -0.0032(9) -0.0089(9) -0.0025(8)
C6 0.0336(11) 0.0255(10) 0.0248(9) -0.0029(8) -0.0056(8) -0.0018(8)
C7 0.0353(11) 0.0257(10) 0.0216(8) -0.0039(8) -0.0012(8) -0.0035(7)
C8 0.0285(10) 0.0265(9) 0.0234(8) -0.0003(8) -0.0011(7) -0.0053(7)
C9 0.0288(10) 0.0203(9) 0.0187(8) -0.0056(7) -0.0019(7) -0.0014(7)
C10 0.0263(10) 0.0288(10) 0.0223(8) -0.0017(8) -0.0069(7) -0.0014(7)
C11 0.0248(10) 0.0300(10) 0.0228(8) 0.0010(8) -0.0020(7) -0.0036(7)
C12 0.0271(10) 0.0246(9) 0.0199(8) -0.0040(8) -0.0027(7) -0.0021(7)
C13 0.0276(10) 0.0266(9) 0.0233(8) -0.0022(8) -0.0083(7) -0.0005(7)
C14 0.0239(10) 0.0252(9) 0.0245(8) -0.0012(8) -0.0022(7) -0.0040(7)
C15 0.0325(11) 0.0316(10) 0.0207(8) -0.0051(9) -0.0040(8) -0.0014(8)
C16 0.0305(11) 0.0340(10) 0.0234(9) -0.0090(8) 0.0003(8) -0.0019(8)
C17 0.0295(10) 0.0338(11) 0.0255(9) -0.0077(8) -0.0017(8) -0.0015(8)
C18 0.0348(12) 0.0421(12) 0.0237(9) -0.0071(9) -0.0021(8) -0.0025(8)
C19 0.0347(12) 0.0432(12) 0.0309(10) -0.0025(10) 0.0019(9) -0.0054(9)
C20 0.0344(12) 0.0383(12) 0.0345(10) -0.0041(9) -0.0029(9) 0.0043(9)
C21 0.0429(13) 0.0491(13) 0.0260(10) 0.0004(10) -0.0061(9) 0.0010(9)
C22 0.0396(12) 0.0408(12) 0.0236(9) -0.0016(10) -0.0001(8) -0.0013(8)
C23 0.0389(13) 0.0448(13) 0.0468(13) 0.0031(10) -0.0034(10) -0.0023(11)
C24 0.0450(14) 0.0481(14) 0.0562(15) 0.0022(11) -0.0129(12) -0.0047(12)
C25 0.092(2) 0.0566(17) 0.0520(15) 0.0152(16) -0.0234(15) -0.0039(13)

loop_
_atom_type_symbol
_atom_type_description
_atom_type_scat_dispersion_real
_atom_type_scat_dispersion_imag
_atom_type_scat_source
C C 0.0033 0.0016 'International Tables Vol C Tables 4.2.6.8 and 6.1.1.4'
H H 0.0000 0.0000 'International Tables Vol C Tables 4.2.6.8 and 6.1.1.4'
N N 0.0061 0.0033 'International Tables Vol C Tables 4.2.6.8 and 6.1.1.4'
Ni Ni 0.3393 1.1124 'International Tables Vol C Tables 4.2.6.8 and 6.1.1.4'
O O 0.0106 0.0060 'International Tables Vol C Tables 4.2.6.8 and 6.1.1.4'

loop_
_geom_angle_atom_site_label_1
_geom_angle_atom_site_label_2
_geom_angle_atom_site_label_3
_geom_angle_site_symmetry_1
_geom_angle_site_symmetry_3
_geom_angle
_geom_angle_publ_flag
O1 Ni1 O1 . 2_767 180.00(8) ?
O1 Ni1 N1 . . 83.79(6) ?
O1 Ni1 N1 2_767 . 96.21(6) ?
O1 Ni1 N1 . 2_767 96.21(6) ?
O1 Ni1 N1 2_767 2_767 83.79(6) ?
N1 Ni1 N1 . 2_767 180.00(10) ?
C9 O2 C8 . . 118.00(13) ?
C16 O1 Ni1 . . 110.83(12) ?
C20 O3 C23 . . 118.14(17) ?
C15 N1 N2 . . 119.86(16) ?
C15 N1 Ni1 . . 126.02(14) ?
N2 N1 Ni1 . . 113.90(11) ?
C16 N2 N1 . . 107.83(15) ?
C2 C1 H1A . . 109.5 ?
C2 C1 H1B . . 109.5 ?
H1A C1 H1B . . 109.5 ?
C2 C1 H1C . . 109.5 ?
H1A C1 H1C . . 109.5 ?
H1B C1 H1C . . 109.5 ?
C1 C2 C3 . . 113.89(19) ?
C1 C2 H2A . . 108.8 ?
C3 C2 H2A . . 108.8 ?
C1 C2 H2B . . 108.8 ?
C3 C2 H2B . . 108.8 ?
H2A C2 H2B . . 107.7 ?
C2 C3 C4 . . 113.93(17) ?
C2 C3 H3A . . 108.8 ?
C4 C3 H3A . . 108.8 ?
C2 C3 H3B . . 108.8 ?
C4 C3 H3B . . 108.8 ?
H3A C3 H3B . . 107.7 ?
C5 C4 C3 . . 113.58(16) ?
C5 C4 H4A . . 108.9 ?
C3 C4 H4A . . 108.9 ?
C5 C4 H4B . . 108.9 ?
C3 C4 H4B . . 108.9 ?
H4A C4 H4B . . 107.7 ?
C4 C5 C6 . . 112.82(16) ?
C4 C5 H5A . . 109.0 ?
C6 C5 H5A . . 109.0 ?
C4 C5 H5B . . 109.0 ?
C6 C5 H5B . . 109.0 ?
H5A C5 H5B . . 107.8 ?
C5 C6 C7 . . 114.30(16) ?
C5 C6 H6A . . 108.7 ?
C7 C6 H6A . . 108.7 ?
C5 C6 H6B . . 108.7 ?
C7 C6 H6B . . 108.7 ?
H6A C6 H6B . . 107.6 ?
C8 C7 C6 . . 113.99(16) ?
C8 C7 H7A . . 108.8 ?
C6 C7 H7A . . 108.8 ?
C8 C7 H7B . . 108.8 ?
C6 C7 H7B . . 108.8 ?
H7A C7 H7B . . 107.7 ?
O2 C8 C7 . . 107.42(15) ?
O2 C8 H8A . . 110.2 ?
C7 C8 H8A . . 110.2 ?
O2 C8 H8B . . 110.2 ?
C7 C8 H8B . . 110.2 ?
H8A C8 H8B . . 108.5 ?
O2 C9 C14 . . 124.71(16) ?
O2 C9 C10 . . 115.20(15) ?
C14 C9 C10 . . 120.08(16) ?
C11 C10 C9 . . 120.45(16) ?
C11 C10 H10 . . 119.8 ?
C9 C10 H10 . . 119.8 ?
C10 C11 C12 . . 120.25(17) ?
C10 C11 H11 . . 119.9 ?
C12 C11 H11 . . 119.9 ?
C13 C12 C11 . . 117.96(16) ?
C13 C12 C15 . . 115.99(16) ?
C11 C12 C15 . . 126.05(17) ?
C14 C13 C12 . . 122.23(16) ?
C14 C13 H13 . . 118.9 ?
C12 C13 H13 . . 118.9 ?
C9 C14 C13 . . 119.02(17) ?
C9 C14 H14 . . 120.5 ?
C13 C14 H14 . . 120.5 ?
N1 C15 C12 . . 131.82(18) ?
N1 C15 H15 . . 114.1 ?
C12 C15 H15 . . 114.1 ?
O1 C16 N2 . . 123.60(18) ?
O1 C16 C17 . . 118.14(16) ?
N2 C16 C17 . . 118.20(16) ?
C18 C17 C22 . . 118.66(19) ?
C18 C17 C16 . . 120.56(17) ?
C22 C17 C16 . . 120.77(17) ?
C17 C18 C19 . . 121.30(18) ?
C17 C18 H18 . . 119.3 ?
C19 C18 H18 . . 119.3 ?
C20 C19 C18 . . 119.10(19) ?
C20 C19 H19 . . 120.4 ?
C18 C19 H19 . . 120.4 ?
O3 C20 C19 . . 125.21(19) ?
O3 C20 C21 . . 114.91(18) ?
C19 C20 C21 . . 119.9(2) ?
C22 C21 C20 . . 120.26(19) ?
C22 C21 H21 . . 119.9 ?
C20 C21 H21 . . 119.9 ?
C21 C22 C17 . . 120.74(19) ?
C21 C22 H22 . . 119.6 ?
C17 C22 H22 . . 119.6 ?
O3 C23 C24 . . 107.57(19) ?
O3 C23 H23A . . 110.2 ?
C24 C23 H23A . . 110.2 ?
O3 C23 H23B . . 110.2 ?
C24 C23 H23B . . 110.2 ?
H23A C23 H23B . . 108.5 ?
C25 C24 C23 . . 125.2(2) ?
C25 C24 H24 . . 117.4 ?
C23 C24 H24 . . 117.4 ?
C24 C25 H25A . . 120.0 ?
C24 C25 H25B . . 120.0 ?
H25A C25 H25B . . 120.0 ?

loop_
_geom_bond_atom_site_label_1
_geom_bond_atom_site_label_2
_geom_bond_site_symmetry_2
_geom_bond_distance
_geom_bond_publ_flag
Ni1 O1 . 1.8409(14) ?
Ni1 O1 2_767 1.8410(14) ?
Ni1 N1 . 1.8685(15) ?
Ni1 N1 2_767 1.8685(15) ?
O2 C9 . 1.3669(19) ?
O2 C8 . 1.439(2) ?
O1 C16 . 1.295(2) ?
O3 C20 . 1.369(3) ?
O3 C23 . 1.428(3) ?
N1 C15 . 1.286(2) ?
N1 N2 . 1.399(2) ?
N2 C16 . 1.318(2) ?
C1 C2 . 1.510(3) ?
C1 H1A . 0.9800 ?
C1 H1B . 0.9800 ?
C1 H1C . 0.9800 ?
C2 C3 . 1.521(3) ?
C2 H2A . 0.9900 ?
C2 H2B . 0.9900 ?
C3 C4 . 1.524(3) ?
C3 H3A . 0.9900 ?
C3 H3B . 0.9900 ?
C4 C5 . 1.518(3) ?
C4 H4A . 0.9900 ?
C4 H4B . 0.9900 ?
C5 C6 . 1.522(3) ?
C5 H5A . 0.9900 ?
C5 H5B . 0.9900 ?
C6 C7 . 1.525(3) ?
C6 H6A . 0.9900 ?
C6 H6B . 0.9900 ?
C7 C8 . 1.514(2) ?
C7 H7A . 0.9900 ?
C7 H7B . 0.9900 ?
C8 H8A . 0.9900 ?
C8 H8B . 0.9900 ?
C9 C14 . 1.387(2) ?
C9 C10 . 1.394(3) ?
C10 C11 . 1.383(2) ?
C10 H10 . 0.9500 ?
C11 C12 . 1.410(2) ?
C11 H11 . 0.9500 ?
C12 C13 . 1.389(3) ?
C12 C15 . 1.462(2) ?
C13 C14 . 1.387(2) ?
C13 H13 . 0.9500 ?
C14 H14 . 0.9500 ?
C15 H15 . 0.9500 ?
C16 C17 . 1.481(3) ?
C17 C18 . 1.382(3) ?
C17 C22 . 1.394(3) ?
C18 C19 . 1.398(3) ?
C18 H18 . 0.9500 ?
C19 C20 . 1.383(3) ?
C19 H19 . 0.9500 ?
C20 C21 . 1.397(3) ?
C21 C22 . 1.372(3) ?
C21 H21 . 0.9500 ?
C22 H22 . 0.9500 ?
C23 C24 . 1.491(3) ?
C23 H23A . 0.9900 ?
C23 H23B . 0.9900 ?
C24 C25 . 1.292(4) ?
C24 H24 . 0.9500 ?
C25 H25A . 0.9500 ?
C25 H25B . 0.9500 ?

loop_
_geom_torsion_atom_site_label_1
_geom_torsion_atom_site_label_2
_geom_torsion_atom_site_label_3
_geom_torsion_atom_site_label_4
_geom_torsion_site_symmetry_1
_geom_torsion_site_symmetry_2
_geom_torsion_site_symmetry_3
_geom_torsion_site_symmetry_4
_geom_torsion
_geom_torsion_publ_flag
N1 Ni1 O1 C16 . . . . 0.87(13) ?
N1 Ni1 O1 C16 2_767 . . . -179.13(13) ?
O1 Ni1 N1 C15 . . . . 172.55(18) ?
O1 Ni1 N1 C15 2_767 . . . -7.45(18) ?
O1 Ni1 N1 N2 . . . . -2.05(13) ?
O1 Ni1 N1 N2 2_767 . . . 177.95(13) ?
C15 N1 N2 C16 . . . . -172.28(18) ?
Ni1 N1 N2 C16 . . . . 2.7(2) ?
C1 C2 C3 C4 . . . . 68.1(2) ?
C2 C3 C4 C5 . . . . 177.99(17) ?
C3 C4 C5 C6 . . . . -173.03(17) ?
C4 C5 C6 C7 . . . . 179.67(16) ?
C5 C6 C7 C8 . . . . -70.8(2) ?
C9 O2 C8 C7 . . . . 174.85(15) ?
C6 C7 C8 O2 . . . . -64.7(2) ?
C8 O2 C9 C14 . . . . 3.5(3) ?
C8 O2 C9 C10 . . . . -177.39(15) ?
O2 C9 C10 C11 . . . . 179.80(17) ?
C14 C9 C10 C11 . . . . -1.1(3) ?
C9 C10 C11 C12 . . . . 0.3(3) ?
C10 C11 C12 C13 . . . . 0.6(3) ?
C10 C11 C12 C15 . . . . -179.54(18) ?
C11 C12 C13 C14 . . . . -0.7(3) ?
C15 C12 C13 C14 . . . . 179.38(17) ?
O2 C9 C14 C13 . . . . 179.96(17) ?
C10 C9 C14 C13 . . . . 0.9(3) ?
C12 C13 C14 C9 . . . . 0.0(3) ?
N2 N1 C15 C12 . . . . -0.6(3) ?
Ni1 N1 C15 C12 . . . . -174.90(16) ?
C13 C12 C15 N1 . . . . 177.3(2) ?
C11 C12 C15 N1 . . . . -2.6(3) ?
Ni1 O1 C16 N2 . . . . 0.6(2) ?
Ni1 O1 C16 C17 . . . . -176.57(14) ?
N1 N2 C16 O1 . . . . -2.2(3) ?
N1 N2 C16 C17 . . . . 174.98(16) ?
O1 C16 C17 C18 . . . . -5.3(3) ?
N2 C16 C17 C18 . . . . 177.36(19) ?
O1 C16 C17 C22 . . . . 174.15(19) ?
N2 C16 C17 C22 . . . . -3.2(3) ?
C22 C17 C18 C19 . . . . -2.7(3) ?
C16 C17 C18 C19 . . . . 176.84(19) ?
C17 C18 C19 C20 . . . . 1.0(3) ?
C23 O3 C20 C19 . . . . -0.3(3) ?
C23 O3 C20 C21 . . . . -179.7(2) ?
C18 C19 C20 O3 . . . . -178.1(2) ?
C18 C19 C20 C21 . . . . 1.3(3) ?
O3 C20 C21 C22 . . . . 177.7(2) ?
C19 C20 C21 C22 . . . . -1.8(3) ?
C20 C21 C22 C17 . . . . 0.0(3) ?
C18 C17 C22 C21 . . . . 2.1(3) ?
C16 C17 C22 C21 . . . . -177.4(2) ?
C20 O3 C23 C24 . . . . -178.13(19) ?
O3 C23 C24 C25 . . . . -132.8(3) ?
